data_4036216
loop_
_publ_author_name
'Vaccarello, David N.'
'Moschitto, Matthew J.'
'Lewis, Chad A.'

_publ_section_title
;
 Regiodivergent addition of phenols to allylic oxides.
;
_journal_issue 10
_journal_name_full 'The Journal of organic chemistry'
_journal_page_first 5252
_journal_page_last 5259
_journal_paper_doi 10.1021/acs.joc.5b00671
_journal_volume 80
_journal_year 2015
_chemical_formula_moiety 'C16 H20 O4'
_chemical_formula_sum 'C16 H20 O4'
_chemical_formula_weight 276.32
_space_group_IT_number 148
_space_group_name_Hall '-R 3'
_space_group_name_H-M_alt 'R -3 :H'
_symmetry_cell_setting trigonal
_symmetry_space_group_name_H-M 'R -3 :H'
_atom_sites_solution_hydrogens mixed
_atom_sites_solution_primary direct
_atom_sites_solution_secondary difmap
_audit_creation_method SHELXL-97
_cell_angle_alpha 90.00
_cell_angle_beta 90.00
_cell_angle_gamma 120.00
_cell_formula_units_Z 18
_cell_length_a 32.791(2)
_cell_length_b 32.791(2)
_cell_length_c 7.4776(3)
_cell_measurement_reflns_used 1167
_cell_measurement_temperature 203(2)
_cell_measurement_theta_max 20.34
_cell_measurement_theta_min 2.48
_cell_volume 6963.1(7)
_computing_cell_refinement 'Bruker SAINT+'
_computing_data_collection 'Bruker APEX2'
_computing_data_reduction 'Bruker SAINT+'
_computing_molecular_graphics 'Bruker SHELXTL'
_computing_publication_material 'Bruker SHELXTL'
_computing_structure_refinement 'SHELXL-97 (Sheldrick, 1997)'
_computing_structure_solution 'SHELXS-97 (Sheldrick, 1990)'
_diffrn_ambient_temperature 203(2)
_diffrn_measured_fraction_theta_full 1.000
_diffrn_measured_fraction_theta_max 1.000
_diffrn_measurement_device_type 'Bruker X8 APEX II diffractometer'
_diffrn_measurement_method 'phi and omega scans'
_diffrn_radiation_monochromator graphite
_diffrn_radiation_source 'fine-focus sealed tube'
_diffrn_radiation_type MoK\a
_diffrn_radiation_wavelength 0.71073
_diffrn_reflns_av_R_equivalents 0.0538
_diffrn_reflns_av_sigmaI/netI 0.0641
_diffrn_reflns_limit_h_max 28
_diffrn_reflns_limit_h_min -36
_diffrn_reflns_limit_k_max 35
_diffrn_reflns_limit_k_min -36
_diffrn_reflns_limit_l_max 6
_diffrn_reflns_limit_l_min -8
_diffrn_reflns_number 8037
_diffrn_reflns_theta_full 23.26
_diffrn_reflns_theta_max 23.26
_diffrn_reflns_theta_min 2.15
_diffrn_standards_number 0
_exptl_absorpt_coefficient_mu 0.084
_exptl_absorpt_correction_T_max 0.9975
_exptl_absorpt_correction_T_min 0.9751
_exptl_absorpt_correction_type multi-scan
_exptl_absorpt_process_details SADABS
_exptl_crystal_colour colorless
_exptl_crystal_density_diffrn 1.186
_exptl_crystal_density_method 'not measured'
_exptl_crystal_description needle
_exptl_crystal_F_000 2664
_exptl_crystal_size_max 0.30
_exptl_crystal_size_mid 0.05
_exptl_crystal_size_min 0.03
_refine_diff_density_max 0.146
_refine_diff_density_min -0.180
_refine_diff_density_rms 0.035
_refine_ls_extinction_method none
_refine_ls_goodness_of_fit_ref 0.985
_refine_ls_hydrogen_treatment mixed
_refine_ls_matrix_type full
_refine_ls_number_parameters 228
_refine_ls_number_reflns 2225
_refine_ls_number_restraints 0
_refine_ls_restrained_S_all 0.985
_refine_ls_R_factor_all 0.0974
_refine_ls_R_factor_gt 0.0422
_refine_ls_shift/su_max 0.017
_refine_ls_shift/su_mean 0.000
_refine_ls_structure_factor_coef Fsqd
_refine_ls_weighting_details 'calc w=1/[\s^2^(Fo^2^)+(0.0488P)^2^+0.0000P] where P=(Fo^2^+2Fc^2^)/3'
_refine_ls_weighting_scheme calc
_refine_ls_wR_factor_gt 0.0865
_refine_ls_wR_factor_ref 0.1064
_reflns_number_gt 1331
_reflns_number_total 2225
_reflns_threshold_expression >2sigma(I)
_cod_data_source_file jo5b00671_si_002.cif
_cod_data_source_block dv2
_cod_depositor_comments
;
The following automatic conversions were performed:

data item '_symmetry_cell_setting' value 'Trigonal' was changed to
'trigonal' in accordance with the
/home/saulius/struct/COD-crude-data/automatic-downloads/DataCite-retrospective/ACS/depositions/lib/dictionaries/cif_core.dic
dictionary named 'cif_core.dic' version 2.4.2 last updated on
2011-04-26.

Automatic conversion script
Id: cif_fix_values 6909 2019-04-08 15:41:33Z antanas 
;
_cod_original_cell_volume 6962.9(7)
_cod_original_sg_symbol_H-M R-3
_cod_database_code 4036216

loop_
_symmetry_equiv_pos_as_xyz
'x, y, z'
'-y, x-y, z'
'-x+y, -x, z'
'x+2/3, y+1/3, z+1/3'
'-y+2/3, x-y+1/3, z+1/3'
'-x+y+2/3, -x+1/3, z+1/3'
'x+1/3, y+2/3, z+2/3'
'-y+1/3, x-y+2/3, z+2/3'
'-x+y+1/3, -x+2/3, z+2/3'
'-x, -y, -z'
'y, -x+y, -z'
'x-y, x, -z'
'-x+2/3, -y+1/3, -z+1/3'
'y+2/3, -x+y+1/3, -z+1/3'
'x-y+2/3, x+1/3, -z+1/3'
'-x+1/3, -y+2/3, -z+2/3'
'y+1/3, -x+y+2/3, -z+2/3'
'x-y+1/3, x+2/3, -z+2/3'

loop_
_atom_site_label
_atom_site_type_symbol
_atom_site_fract_x
_atom_site_fract_y
_atom_site_fract_z
_atom_site_U_iso_or_equiv
_atom_site_adp_type
_atom_site_occupancy
_atom_site_symmetry_multiplicity
_atom_site_calc_flag
_atom_site_refinement_flags
O1 O 0.50779(8) 0.59030(8) -0.3891(3) 0.0814(8) Uani 1 1 d .
O2 O 0.50108(6) 0.55390(7) -0.1294(2) 0.0555(6) Uani 1 1 d .
O3 O 0.41157(7) 0.66623(8) -0.2963(3) 0.0540(6) Uani 1 1 d .
H3O H 0.3855(13) 0.6391(14) -0.334(4) 0.103(14) Uiso 1 1 d .
O4 O 0.40226(6) 0.53661(6) -0.0072(2) 0.0393(5) Uani 1 1 d .
C1 C 0.49346(10) 0.58167(10) -0.2375(4) 0.0514(8) Uani 1 1 d .
C2 C 0.46552(8) 0.60031(9) -0.1496(3) 0.0400(7) Uani 1 1 d .
C3 C 0.46109(9) 0.63351(10) -0.2325(4) 0.0440(7) Uani 1 1 d .
H3 H 0.4753(8) 0.6450(8) -0.345(3) 0.040(7) Uiso 1 1 d .
C4 C 0.43619(10) 0.65740(10) -0.1587(4) 0.0450(7) Uani 1 1 d .
H4A H 0.4597(9) 0.6881(9) -0.116(3) 0.050(8) Uiso 1 1 d .
C5 C 0.40473(11) 0.63036(11) -0.0035(4) 0.0443(7) Uani 1 1 d .
H5B H 0.3753(9) 0.6013(9) -0.049(3) 0.050(8) Uiso 1 1 d .
H5A H 0.3937(8) 0.6496(8) 0.056(3) 0.047(7) Uiso 1 1 d .
C6 C 0.43025(11) 0.61438(11) 0.1239(4) 0.0444(8) Uani 1 1 d .
H6B H 0.4107(8) 0.5979(8) 0.233(3) 0.045(7) Uiso 1 1 d .
H6A H 0.4582(9) 0.6410(9) 0.166(3) 0.043(8) Uiso 1 1 d .
C7 C 0.44390(9) 0.58181(9) 0.0311(3) 0.0367(7) Uani 1 1 d .
H7 H 0.4660(7) 0.5763(7) 0.107(3) 0.027(6) Uiso 1 1 d .
C8 C 0.53049(11) 0.53617(12) -0.2014(4) 0.0764(10) Uani 1 1 d .
H8A H 0.5155 0.5172 -0.3066 0.115 Uiso 1 1 calc R
H8B H 0.5345 0.5171 -0.1118 0.115 Uiso 1 1 calc R
H8C H 0.5610 0.5624 -0.2339 0.115 Uiso 1 1 calc R
C9 C 0.38510(9) 0.50158(9) 0.1206(3) 0.0340(6) Uani 1 1 d .
C10 C 0.40102(10) 0.50694(10) 0.2953(3) 0.0366(7) Uani 1 1 d .
H10 H 0.4255(8) 0.5366(8) 0.338(3) 0.035(7) Uiso 1 1 d .
C11 C 0.38069(10) 0.46822(10) 0.4118(3) 0.0419(7) Uani 1 1 d .
C12 C 0.34529(11) 0.42558(11) 0.3493(4) 0.0470(8) Uani 1 1 d .
H12 H 0.3308(8) 0.3990(9) 0.435(3) 0.047(7) Uiso 1 1 d .
C13 C 0.32872(9) 0.42000(9) 0.1748(3) 0.0445(7) Uani 1 1 d .
C14 C 0.34878(9) 0.45842(9) 0.0615(4) 0.0391(7) Uani 1 1 d .
H14 H 0.3373(8) 0.4547(8) -0.061(3) 0.044(7) Uiso 1 1 d .
C15 C 0.39820(11) 0.47389(11) 0.6017(3) 0.0625(9) Uani 1 1 d .
H15A H 0.3780 0.4454 0.6687 0.094 Uiso 1 1 calc R
H15B H 0.3976 0.5004 0.6568 0.094 Uiso 1 1 calc R
H15C H 0.4302 0.4795 0.6019 0.094 Uiso 1 1 calc R
C16 C 0.28968(11) 0.37269(10) 0.1095(4) 0.0702(10) Uani 1 1 d .
H16A H 0.2852 0.3484 0.1943 0.105 Uiso 0.50 1 calc PR
H16B H 0.2982 0.3657 -0.0062 0.105 Uiso 0.50 1 calc PR
H16C H 0.2607 0.3737 0.0985 0.105 Uiso 0.50 1 calc PR
H16D H 0.2775 0.3768 -0.0032 0.105 Uiso 0.50 1 calc PR
H16E H 0.2645 0.3595 0.1972 0.105 Uiso 0.50 1 calc PR
H16F H 0.3020 0.3515 0.0926 0.105 Uiso 0.50 1 calc PR

loop_
_atom_site_aniso_label
_atom_site_aniso_U_11
_atom_site_aniso_U_22
_atom_site_aniso_U_33
_atom_site_aniso_U_23
_atom_site_aniso_U_13
_atom_site_aniso_U_12
O1 0.1035(19) 0.0958(18) 0.0705(15) 0.0321(13) 0.0483(13) 0.0690(16)
O2 0.0593(14) 0.0648(14) 0.0634(12) 0.0076(11) 0.0135(10) 0.0467(12)
O3 0.0438(13) 0.0378(13) 0.0781(13) 0.0087(11) -0.0090(11) 0.0187(12)
O4 0.0381(11) 0.0333(11) 0.0383(10) 0.0024(8) 0.0002(8) 0.0117(10)
C1 0.050(2) 0.053(2) 0.0557(19) 0.0096(16) 0.0151(16) 0.0297(17)
C2 0.0314(16) 0.0384(17) 0.0492(16) 0.0049(14) 0.0073(13) 0.0169(14)
C3 0.0321(17) 0.0399(18) 0.0524(18) 0.0073(15) 0.0098(14) 0.0123(15)
C4 0.0307(17) 0.0306(18) 0.0646(19) -0.0026(16) -0.0059(15) 0.0085(15)
C5 0.0369(18) 0.0401(19) 0.0596(18) -0.0072(16) 0.0003(15) 0.0220(17)
C6 0.0382(18) 0.0432(19) 0.0479(17) -0.0091(16) -0.0024(15) 0.0174(17)
C7 0.0285(16) 0.0341(17) 0.0441(15) -0.0020(13) 0.0004(14) 0.0131(14)
C8 0.078(2) 0.095(3) 0.092(2) 0.001(2) 0.0177(19) 0.070(2)
C9 0.0333(16) 0.0367(17) 0.0365(15) 0.0007(14) 0.0058(13) 0.0208(14)
C10 0.0337(17) 0.0397(18) 0.0393(16) -0.0088(15) -0.0011(14) 0.0205(15)
C11 0.0493(19) 0.053(2) 0.0362(15) 0.0020(14) 0.0072(13) 0.0352(17)
C12 0.055(2) 0.0420(19) 0.0478(18) 0.0095(16) 0.0132(16) 0.0267(17)
C13 0.0457(18) 0.0368(18) 0.0458(17) -0.0001(14) 0.0056(14) 0.0168(15)
C14 0.0379(17) 0.0387(18) 0.0392(16) -0.0035(14) 0.0012(14) 0.0180(15)
C15 0.089(2) 0.071(2) 0.0394(16) 0.0009(15) -0.0007(16) 0.049(2)
C16 0.074(2) 0.040(2) 0.070(2) -0.0033(16) -0.0010(17) 0.0078(18)

loop_
_atom_type_symbol
_atom_type_description
_atom_type_scat_dispersion_real
_atom_type_scat_dispersion_imag
_atom_type_scat_source
C C 0.0033 0.0016 'International Tables Vol C Tables 4.2.6.8 and 6.1.1.4'
H H 0.0000 0.0000 'International Tables Vol C Tables 4.2.6.8 and 6.1.1.4'
O O 0.0106 0.0060 'International Tables Vol C Tables 4.2.6.8 and 6.1.1.4'

loop_
_geom_angle_atom_site_label_1
_geom_angle_atom_site_label_2
_geom_angle_atom_site_label_3
_geom_angle
C1 O2 C8 115.9(2)
C9 O4 C7 119.71(18)
O1 C1 O2 123.2(3)
O1 C1 C2 124.6(3)
O2 C1 C2 112.2(2)
C3 C2 C1 118.4(2)
C3 C2 C7 121.9(2)
C1 C2 C7 119.6(2)
C2 C3 C4 125.0(3)
O3 C4 C3 110.8(2)
O3 C4 C5 112.6(2)
C3 C4 C5 111.6(2)
C4 C5 C6 110.6(2)
C7 C6 C5 111.2(2)
O4 C7 C2 104.27(19)
O4 C7 C6 110.5(2)
C2 C7 C6 111.9(2)
O4 C9 C10 125.2(2)
O4 C9 C14 114.4(2)
C10 C9 C14 120.4(2)
C9 C10 C11 119.5(3)
C12 C11 C10 119.1(2)
C12 C11 C15 121.3(2)
C10 C11 C15 119.6(3)
C11 C12 C13 121.8(3)
C14 C13 C12 118.6(3)
C14 C13 C16 120.6(2)
C12 C13 C16 120.8(3)
C13 C14 C9 120.5(3)

loop_
_geom_bond_atom_site_label_1
_geom_bond_atom_site_label_2
_geom_bond_distance
O1 C1 1.206(3)
O2 C1 1.331(3)
O2 C8 1.456(3)
O3 C4 1.424(3)
O4 C9 1.379(3)
O4 C7 1.456(3)
C1 C2 1.485(4)
C2 C3 1.322(3)
C2 C7 1.506(3)
C3 C4 1.491(4)
C4 C5 1.511(4)
C5 C6 1.524(4)
C6 C7 1.517(3)
C9 C10 1.385(3)
C9 C14 1.390(3)
C10 C11 1.403(3)
C11 C12 1.377(4)
C11 C15 1.508(3)
C12 C13 1.390(4)
C13 C14 1.382(3)
C13 C16 1.516(4)

loop_
_geom_hbond_atom_site_label_D
_geom_hbond_atom_site_label_H
_geom_hbond_atom_site_label_A
_geom_hbond_distance_DH
_geom_hbond_distance_HA
_geom_hbond_distance_DA
_geom_hbond_angle_DHA
_geom_hbond_site_symmetry_A
O3 H3O O3 0.92(4) 1.72(4) 2.631(2) 171(3) 14_454
